data_4071367
loop_
_publ_author_name
'van Assema, Sander G. A.'
'Tazelaar, Cornelis G. J.'
'de Jong, G. Bas'
'van Maarseveen, Jan H.'
'Schakel, Marius'
'Lutz, Martin'
'Spek, Anthony L.'
'Slootweg, J. Chris'
'Lammertsma, Koop'

_publ_section_title
;
 Phospha-Scorpionate Complexes by Click Chemistry using Phenyl Azide and
 Ethynylphosphine Oxides
;
_journal_issue 13
_journal_name_full Organometallics
_journal_page_first 3210
_journal_paper_doi 10.1021/om800127h
_journal_volume 27
_journal_year 2008
_chemical_formula_moiety 'C32 H18 Mo N9 O8 P W, C4 H8 O'
_chemical_formula_sum 'C36 H26 Mo N9 O9 P W'
_chemical_formula_weight 1039.42
_chemical_name_systematic
; 
 ? 
;
_space_group_IT_number 14
_symmetry_cell_setting monoclinic
_symmetry_space_group_name_Hall '-P 2ybc'
_symmetry_space_group_name_H-M 'P 1 21/c 1'
_atom_sites_solution_hydrogens geom
_atom_sites_solution_primary heavy
_atom_sites_solution_secondary difmap
_audit_creation_method SHELXL-97
_cell_angle_alpha 90.00
_cell_angle_beta 98.052(1)
_cell_angle_gamma 90.00
_cell_formula_units_Z 4
_cell_length_a 10.87209(6)
_cell_length_b 17.3152(2)
_cell_length_c 29.6070(6)
_cell_measurement_reflns_used 45992
_cell_measurement_temperature 150(2)
_cell_measurement_theta_max 27.50
_cell_measurement_theta_min 1.82
_cell_volume 5518.64(13)
_computing_cell_refinement Peakref
_computing_data_collection 'Nonius COLLECT'
_computing_data_reduction 'EvalCCD, Sadabs, SQUEEZE'
_computing_structure_refinement 'SHELXL-97 (Sheldrick, 1997)'
_computing_structure_solution 'DIRDIF-99 (Beurskens et al., 1999)'
_diffrn_ambient_temperature 150(2)
_diffrn_measured_fraction_theta_full 0.999
_diffrn_measured_fraction_theta_max 0.999
_diffrn_measurement_device_type '\f and \w scans'
_diffrn_radiation_monochromator graphite
_diffrn_radiation_source 'rotating anode'
_diffrn_radiation_type MoK\a
_diffrn_radiation_wavelength 0.71073
_diffrn_reflns_av_R_equivalents 0.0567
_diffrn_reflns_av_sigmaI/netI 0.0321
_diffrn_reflns_limit_h_max 14
_diffrn_reflns_limit_h_min -14
_diffrn_reflns_limit_k_max 22
_diffrn_reflns_limit_k_min -22
_diffrn_reflns_limit_l_max 38
_diffrn_reflns_limit_l_min -38
_diffrn_reflns_number 103081
_diffrn_reflns_theta_full 27.51
_diffrn_reflns_theta_max 27.51
_diffrn_reflns_theta_min 1.82
_exptl_absorpt_coefficient_mu 2.385
_exptl_absorpt_correction_T_max 0.4298
_exptl_absorpt_correction_T_min 0.1821
_exptl_absorpt_correction_type multi-scan
_exptl_crystal_colour red
_exptl_crystal_density_diffrn 1.251
_exptl_crystal_density_method 'not measured'
_exptl_crystal_description plate
_exptl_crystal_F_000 2032
_exptl_crystal_size_max 0.30
_exptl_crystal_size_mid 0.18
_exptl_crystal_size_min 0.06
_platon_squeeze_details
;
;
_refine_diff_density_max 1.394
_refine_diff_density_min -0.942
_refine_diff_density_rms 0.105
_refine_ls_extinction_method none
_refine_ls_goodness_of_fit_ref 1.086
_refine_ls_hydrogen_treatment constr
_refine_ls_matrix_type full
_refine_ls_number_parameters 514
_refine_ls_number_reflns 12685
_refine_ls_number_restraints 0
_refine_ls_restrained_S_all 1.086
_refine_ls_R_factor_all 0.0410
_refine_ls_R_factor_gt 0.0313
_refine_ls_shift/su_max 0.015
_refine_ls_shift/su_mean 0.000
_refine_ls_structure_factor_coef Fsqd
_refine_ls_weighting_details 'calc w=1/[\s^2^(Fo^2^)+(0.0340P)^2^+7.3148P] where P=(Fo^2^+2Fc^2^)/3'
_refine_ls_weighting_scheme calc
_refine_ls_wR_factor_gt 0.0747
_refine_ls_wR_factor_ref 0.0773
_reflns_number_gt 10614
_reflns_number_total 12685
_reflns_threshold_expression I>2\s(I)
_cod_data_source_file om800127h-file001.cif
_cod_data_source_block s3797a
_cod_original_cell_volume 5518.65(14)
_cod_original_sg_symbol_H-M 'P 21/c'
_cod_database_code 4071367

loop_
_symmetry_equiv_pos_as_xyz
'x, y, z'
'-x, y+1/2, -z+1/2'
'-x, -y, -z'
'x, -y-1/2, z-1/2'

loop_
_atom_site_label
_atom_site_type_symbol
_atom_site_fract_x
_atom_site_fract_y
_atom_site_fract_z
_atom_site_U_iso_or_equiv
_atom_site_adp_type
_atom_site_occupancy
_atom_site_symmetry_multiplicity
_atom_site_calc_flag
_atom_site_refinement_flags
W1 W 0.145878(11) 0.093194(7) 0.212065(4) 0.02122(4) Uani 1 1 d .
Mo1 Mo 0.63505(2) -0.049771(15) 0.309490(9) 0.01969(6) Uani 1 1 d .
P1 P 0.34033(7) 0.03722(4) 0.25245(3) 0.01825(15) Uani 1 1 d .
O1 O -0.0852(2) 0.16962(18) 0.15173(10) 0.0481(7) Uani 1 1 d .
O2 O 0.2281(2) 0.25680(15) 0.25590(10) 0.0399(6) Uani 1 1 d .
O3 O -0.0144(2) 0.07737(17) 0.29369(9) 0.0399(6) Uani 1 1 d .
O4 O 0.0306(2) -0.06896(16) 0.17797(10) 0.0410(6) Uani 1 1 d .
O5 O 0.2985(3) 0.10921(16) 0.12833(10) 0.0455(7) Uani 1 1 d .
O6 O 0.8411(2) 0.00843(17) 0.38568(9) 0.0421(6) Uani 1 1 d .
O7 O 0.6716(2) -0.21647(15) 0.34731(10) 0.0415(6) Uani 1 1 d .
O8 O 0.8687(2) -0.07983(15) 0.26244(10) 0.0412(6) Uani 1 1 d .
N11 N 0.3291(2) 0.01117(16) 0.38371(9) 0.0256(6) Uani 1 1 d .
N12 N 0.6282(2) 0.17023(14) 0.23905(9) 0.0207(5) Uani 1 1 d .
N13 N 0.4122(2) -0.15939(15) 0.19464(9) 0.0242(6) Uani 1 1 d .
N21 N 0.4436(2) -0.01924(16) 0.38132(9) 0.0245(6) Uani 1 1 d .
N22 N 0.6836(2) 0.11276(15) 0.26508(9) 0.0229(6) Uani 1 1 d .
N23 N 0.5072(2) -0.15687(15) 0.22958(9) 0.0231(6) Uani 1 1 d .
N31 N 0.4595(2) -0.01459(15) 0.33805(9) 0.0217(5) Uani 1 1 d .
N32 N 0.5952(2) 0.06440(15) 0.27216(9) 0.0204(5) Uani 1 1 d .
N33 N 0.4931(2) -0.09265(14) 0.25184(9) 0.0211(5) Uani 1 1 d .
C1 C -0.0016(3) 0.1421(2) 0.17399(12) 0.0309(7) Uani 1 1 d .
C2 C 0.2005(3) 0.1993(2) 0.23878(12) 0.0278(7) Uani 1 1 d .
C3 C 0.0434(3) 0.08199(19) 0.26474(12) 0.0268(7) Uani 1 1 d .
C4 C 0.0762(3) -0.0114(2) 0.19020(11) 0.0274(7) Uani 1 1 d .
C5 C 0.2447(3) 0.10422(19) 0.15793(12) 0.0296(7) Uani 1 1 d .
C6 C 0.7598(3) -0.0115(2) 0.35813(11) 0.0275(7) Uani 1 1 d .
C7 C 0.6579(3) -0.15327(19) 0.33479(12) 0.0289(7) Uani 1 1 d .
C8 C 0.7788(3) -0.07031(18) 0.27915(12) 0.0258(7) Uani 1 1 d .
C11 C 0.3564(3) 0.01839(17) 0.31313(10) 0.0200(6) Uani 1 1 d .
C21 C 0.2741(3) 0.03494(19) 0.34274(11) 0.0244(7) Uani 1 1 d .
H21 H 0.1947 0.0584 0.3357 0.029 Uiso 1 1 calc R
C31 C 0.2817(4) 0.0161(2) 0.42645(12) 0.0371(9) Uani 1 1 d .
C41 C 0.1538(5) 0.0185(5) 0.42486(17) 0.103(3) Uani 1 1 d .
H41 H 0.0998 0.0117 0.3970 0.123 Uiso 1 1 calc R
C51 C 0.1078(6) 0.0315(6) 0.4661(2) 0.125(3) Uani 1 1 d .
H51 H 0.0215 0.0399 0.4662 0.150 Uiso 1 1 calc R
C61 C 0.1894(6) 0.0321(6) 0.50690(17) 0.125(4) Uani 1 1 d .
H61 H 0.1570 0.0328 0.5351 0.150 Uiso 1 1 calc R
C71 C 0.3103(5) 0.0317(3) 0.50693(14) 0.0603(13) Uani 1 1 d .
H71 H 0.3646 0.0352 0.5349 0.072 Uiso 1 1 calc R
C81 C 0.3586(4) 0.0261(3) 0.46618(13) 0.0451(10) Uani 1 1 d .
H81 H 0.4458 0.0294 0.4661 0.054 Uiso 1 1 calc R
C12 C 0.4822(3) 0.09173(17) 0.25087(10) 0.0192(6) Uani 1 1 d .
C22 C 0.5043(3) 0.15962(17) 0.22983(10) 0.0204(6) Uani 1 1 d .
H22 H 0.4452 0.1922 0.2125 0.024 Uiso 1 1 calc R
C32 C 0.7042(3) 0.23130(17) 0.22475(11) 0.0225(6) Uani 1 1 d .
C42 C 0.6625(3) 0.27258(19) 0.18566(12) 0.0283(7) Uani 1 1 d .
H42 H 0.5839 0.2618 0.1684 0.034 Uiso 1 1 calc R
C52 C 0.7387(3) 0.3304(2) 0.17217(13) 0.0345(8) Uani 1 1 d .
H52 H 0.7111 0.3601 0.1457 0.041 Uiso 1 1 calc R
C62 C 0.8545(3) 0.3452(2) 0.19685(14) 0.0350(8) Uani 1 1 d .
H62 H 0.9065 0.3839 0.1869 0.042 Uiso 1 1 calc R
C72 C 0.8939(3) 0.3031(2) 0.23607(13) 0.0322(8) Uani 1 1 d .
H72 H 0.9724 0.3138 0.2534 0.039 Uiso 1 1 calc R
C82 C 0.8191(3) 0.24575(19) 0.24995(11) 0.0270(7) Uani 1 1 d .
H82 H 0.8463 0.2164 0.2766 0.032 Uiso 1 1 calc R
C13 C 0.3889(3) -0.05456(17) 0.23153(10) 0.0193(6) Uani 1 1 d .
C23 C 0.3381(3) -0.09700(18) 0.19446(11) 0.0230(6) Uani 1 1 d .
H23 H 0.2666 -0.0851 0.1733 0.028 Uiso 1 1 calc R
C33 C 0.4014(3) -0.22379(18) 0.16330(11) 0.0266(7) Uani 1 1 d .
C43 C 0.2855(4) -0.2463(2) 0.14359(13) 0.0394(9) Uani 1 1 d .
H43 H 0.2136 -0.2200 0.1503 0.047 Uiso 1 1 calc R
C53 C 0.2752(5) -0.3087(2) 0.11348(15) 0.0517(11) Uani 1 1 d .
H53 H 0.1958 -0.3252 0.0993 0.062 Uiso 1 1 calc R
C63 C 0.3812(5) -0.3462(2) 0.10438(15) 0.0533(12) Uani 1 1 d .
H63 H 0.3745 -0.3891 0.0841 0.064 Uiso 1 1 calc R
C73 C 0.4953(5) -0.3221(2) 0.12434(14) 0.0480(11) Uani 1 1 d .
H73 H 0.5673 -0.3483 0.1176 0.058 Uiso 1 1 calc R
C83 C 0.5086(4) -0.2597(2) 0.15446(12) 0.0367(8) Uani 1 1 d .
H83 H 0.5881 -0.2428 0.1683 0.044 Uiso 1 1 calc R
O14 O 0.7996(3) 0.4342(2) 0.40381(9) 0.0521(8) Uani 1 1 d .
C14 C 0.8940(4) 0.4723(3) 0.43438(16) 0.0593(13) Uani 1 1 d .
H14A H 0.9276 0.5169 0.4191 0.071 Uiso 1 1 calc R
H14B H 0.9630 0.4363 0.4446 0.071 Uiso 1 1 calc R
C24 C 0.8334(6) 0.4994(4) 0.47469(19) 0.0858(19) Uani 1 1 d .
H24A H 0.8738 0.4750 0.5032 0.103 Uiso 1 1 calc R
H24B H 0.8402 0.5562 0.4780 0.103 Uiso 1 1 calc R
C34 C 0.7012(6) 0.4757(4) 0.46486(19) 0.0788(17) Uani 1 1 d .
H34A H 0.6476 0.5204 0.4546 0.095 Uiso 1 1 calc R
H34B H 0.6726 0.4527 0.4922 0.095 Uiso 1 1 calc R
C44 C 0.6993(6) 0.4173(4) 0.42767(18) 0.0810(19) Uani 1 1 d .
H44A H 0.7083 0.3646 0.4407 0.097 Uiso 1 1 calc R
H44B H 0.6198 0.4201 0.4068 0.097 Uiso 1 1 calc R

loop_
_atom_site_aniso_label
_atom_site_aniso_U_11
_atom_site_aniso_U_22
_atom_site_aniso_U_33
_atom_site_aniso_U_23
_atom_site_aniso_U_13
_atom_site_aniso_U_12
W1 0.01755(7) 0.02162(7) 0.02414(7) 0.00067(5) 0.00168(5) 0.00164(5)
Mo1 0.01788(13) 0.01924(13) 0.02178(13) 0.00261(10) 0.00217(10) 0.00249(10)
P1 0.0162(4) 0.0182(4) 0.0205(4) 0.0008(3) 0.0033(3) 0.0007(3)
O1 0.0362(15) 0.0581(18) 0.0463(17) -0.0002(14) -0.0073(13) 0.0173(14)
O2 0.0398(15) 0.0284(14) 0.0519(17) -0.0069(12) 0.0081(12) -0.0034(11)
O3 0.0275(13) 0.0569(18) 0.0369(14) -0.0005(13) 0.0102(11) -0.0003(12)
O4 0.0348(14) 0.0379(15) 0.0502(17) -0.0096(13) 0.0057(12) -0.0113(12)
O5 0.0571(18) 0.0456(17) 0.0380(15) -0.0045(12) 0.0215(14) -0.0093(13)
O6 0.0327(14) 0.0547(17) 0.0346(14) 0.0010(13) -0.0103(12) -0.0050(13)
O7 0.0436(15) 0.0293(14) 0.0503(17) 0.0122(12) 0.0025(13) 0.0046(12)
O8 0.0292(13) 0.0397(15) 0.0580(18) -0.0014(13) 0.0179(13) 0.0038(11)
N11 0.0260(14) 0.0298(15) 0.0218(13) -0.0003(11) 0.0065(11) 0.0009(12)
N12 0.0175(12) 0.0190(12) 0.0255(13) 0.0018(10) 0.0028(10) -0.0012(10)
N13 0.0281(14) 0.0206(13) 0.0239(14) -0.0014(11) 0.0037(11) 0.0060(11)
N21 0.0251(14) 0.0260(14) 0.0226(13) 0.0018(11) 0.0043(11) -0.0006(11)
N22 0.0183(13) 0.0239(13) 0.0266(14) 0.0024(11) 0.0038(11) 0.0004(10)
N23 0.0261(14) 0.0217(13) 0.0211(13) -0.0005(10) 0.0025(11) 0.0029(11)
N31 0.0241(13) 0.0220(13) 0.0192(12) 0.0026(10) 0.0039(10) -0.0022(11)
N32 0.0202(13) 0.0193(12) 0.0212(13) 0.0010(10) 0.0018(10) -0.0013(10)
N33 0.0202(12) 0.0217(13) 0.0219(13) -0.0009(11) 0.0047(10) 0.0024(11)
C1 0.0241(17) 0.0352(19) 0.0322(18) -0.0004(15) -0.0001(14) 0.0036(15)
C2 0.0218(16) 0.0259(18) 0.0360(18) 0.0068(15) 0.0049(14) 0.0072(13)
C3 0.0172(15) 0.0294(18) 0.0326(18) -0.0023(14) -0.0006(13) 0.0014(13)
C4 0.0212(16) 0.0316(18) 0.0297(17) 0.0022(14) 0.0047(13) 0.0020(14)
C5 0.0330(18) 0.0255(17) 0.0301(18) 0.0004(14) 0.0040(15) -0.0013(14)
C6 0.0253(17) 0.0311(18) 0.0266(17) 0.0084(14) 0.0051(14) 0.0036(14)
C7 0.0356(18) 0.0230(17) 0.0280(17) 0.0069(14) 0.0037(14) 0.0059(14)
C8 0.0242(16) 0.0191(15) 0.0337(18) 0.0021(13) 0.0033(14) 0.0006(12)
C11 0.0175(14) 0.0204(15) 0.0224(15) -0.0001(12) 0.0036(12) 0.0006(12)
C21 0.0217(15) 0.0299(17) 0.0213(15) -0.0012(13) 0.0019(12) -0.0002(13)
C31 0.038(2) 0.054(2) 0.0208(17) 0.0002(16) 0.0122(15) -0.0024(18)
C41 0.046(3) 0.231(9) 0.033(3) -0.003(4) 0.015(2) -0.026(4)
C51 0.058(4) 0.269(11) 0.054(4) 0.008(5) 0.030(3) 0.007(5)
C61 0.070(4) 0.283(12) 0.026(3) -0.015(4) 0.024(3) -0.006(5)
C71 0.063(3) 0.094(4) 0.024(2) 0.002(2) 0.005(2) 0.015(3)
C81 0.041(2) 0.062(3) 0.032(2) 0.0052(19) 0.0044(17) 0.009(2)
C12 0.0174(14) 0.0209(14) 0.0196(14) -0.0015(12) 0.0038(11) -0.0001(12)
C22 0.0214(15) 0.0182(15) 0.0218(15) 0.0002(12) 0.0039(12) 0.0020(12)
C32 0.0219(15) 0.0186(15) 0.0289(16) -0.0011(13) 0.0101(13) -0.0014(12)
C42 0.0257(16) 0.0237(16) 0.0362(19) 0.0025(14) 0.0068(14) 0.0027(13)
C52 0.0360(19) 0.0246(17) 0.046(2) 0.0133(16) 0.0169(17) 0.0049(15)
C62 0.0265(17) 0.0219(17) 0.059(2) 0.0048(16) 0.0153(17) -0.0029(14)
C72 0.0220(16) 0.0296(18) 0.046(2) -0.0061(16) 0.0072(15) -0.0009(14)
C82 0.0291(17) 0.0233(16) 0.0285(17) -0.0004(13) 0.0041(14) 0.0032(13)
C13 0.0191(14) 0.0185(15) 0.0212(15) 0.0006(12) 0.0060(12) -0.0023(12)
C23 0.0228(15) 0.0226(15) 0.0238(15) 0.0005(13) 0.0042(12) 0.0024(13)
C33 0.0395(19) 0.0181(15) 0.0218(16) 0.0011(12) 0.0022(14) 0.0000(14)
C43 0.048(2) 0.0303(19) 0.040(2) -0.0085(16) 0.0067(17) -0.0046(17)
C53 0.071(3) 0.034(2) 0.047(2) -0.0112(19) -0.002(2) -0.012(2)
C63 0.089(4) 0.029(2) 0.039(2) -0.0102(18) 0.001(2) 0.002(2)
C73 0.073(3) 0.032(2) 0.038(2) -0.0053(17) 0.004(2) 0.022(2)
C83 0.046(2) 0.0310(19) 0.0314(19) -0.0055(15) -0.0015(16) 0.0115(17)
O14 0.0508(18) 0.071(2) 0.0319(15) -0.0110(14) -0.0026(13) 0.0004(16)
C14 0.053(3) 0.071(3) 0.050(3) -0.015(2) -0.007(2) 0.004(2)
C24 0.087(4) 0.115(5) 0.053(3) -0.041(3) 0.003(3) -0.014(4)
C34 0.098(5) 0.087(4) 0.054(3) -0.024(3) 0.017(3) -0.008(3)
C44 0.096(4) 0.104(5) 0.048(3) -0.030(3) 0.026(3) -0.031(4)

loop_
_atom_type_symbol
_atom_type_description
_atom_type_scat_dispersion_real
_atom_type_scat_dispersion_imag
_atom_type_scat_source
C C 0.0033 0.0016 'International Tables Vol C Tables 4.2.6.8 and 6.1.1.4'
H H 0.0000 0.0000 'International Tables Vol C Tables 4.2.6.8 and 6.1.1.4'
Mo Mo -1.6832 0.6857 'International Tables Vol C Tables 4.2.6.8 and 6.1.1.4'
N N 0.0061 0.0033 'International Tables Vol C Tables 4.2.6.8 and 6.1.1.4'
O O 0.0106 0.0060 'International Tables Vol C Tables 4.2.6.8 and 6.1.1.4'
P P 0.1023 0.0942 'International Tables Vol C Tables 4.2.6.8 and 6.1.1.4'
W W -0.8490 6.8722 'International Tables Vol C Tables 4.2.6.8 and 6.1.1.4'

loop_
_geom_angle_atom_site_label_1
_geom_angle_atom_site_label_2
_geom_angle_atom_site_label_3
_geom_angle
C1 W1 C4 87.97(14)
C1 W1 C3 89.47(13)
C4 W1 C3 86.56(13)
C1 W1 C2 90.25(14)
C4 W1 C2 173.48(13)
C3 W1 C2 87.16(13)
C1 W1 C5 89.24(14)
C4 W1 C5 92.67(13)
C3 W1 C5 178.51(13)
C2 W1 C5 93.58(13)
C1 W1 P1 173.90(10)
C4 W1 P1 93.42(9)
C3 W1 P1 96.54(9)
C2 W1 P1 89.01(9)
C5 W1 P1 84.77(10)
C8 Mo1 C7 86.66(14)
C8 Mo1 C6 83.23(14)
C7 Mo1 C6 89.46(14)
C8 Mo1 N33 95.70(12)
C7 Mo1 N33 91.44(12)
C6 Mo1 N33 178.56(12)
C8 Mo1 N31 172.81(12)
C7 Mo1 N31 99.91(12)
C6 Mo1 N31 99.64(12)
N33 Mo1 N31 81.31(9)
C8 Mo1 N32 92.58(11)
C7 Mo1 N32 172.97(12)
C6 Mo1 N32 97.39(12)
N33 Mo1 N32 81.68(9)
N31 Mo1 N32 80.54(9)
C11 P1 C13 100.91(14)
C11 P1 C12 98.91(14)
C13 P1 C12 99.08(13)
C11 P1 W1 120.48(10)
C13 P1 W1 116.65(10)
C12 P1 W1 117.08(10)
C21 N11 N21 111.5(3)
C21 N11 C31 127.6(3)
N21 N11 C31 120.8(3)
N22 N12 C22 111.6(2)
N22 N12 C32 118.8(2)
C22 N12 C32 129.6(3)
C23 N13 N23 111.6(3)
C23 N13 C33 128.4(3)
N23 N13 C33 119.9(2)
N31 N21 N11 105.8(2)
N32 N22 N12 106.5(2)
N33 N23 N13 106.2(2)
N21 N31 C11 109.8(2)
N21 N31 Mo1 125.1(2)
C11 N31 Mo1 125.03(19)
N22 N32 C12 109.4(2)
N22 N32 Mo1 122.53(19)
C12 N32 Mo1 127.90(19)
N23 N33 C13 109.5(2)
N23 N33 Mo1 122.80(19)
C13 N33 Mo1 127.34(19)
O1 C1 W1 179.1(3)
O2 C2 W1 175.9(3)
O3 C3 W1 178.5(3)
O4 C4 W1 176.3(3)
O5 C5 W1 179.1(3)
O6 C6 Mo1 174.9(3)
O7 C7 Mo1 176.0(3)
O8 C8 Mo1 176.4(3)
C21 C11 N31 107.5(3)
C21 C11 P1 128.1(2)
N31 C11 P1 124.4(2)
N11 C21 C11 105.5(3)
N11 C21 H21 127.3
C11 C21 H21 127.3
C81 C31 C41 121.3(4)
C81 C31 N11 121.2(3)
C41 C31 N11 117.1(3)
C31 C41 C51 117.1(5)
C31 C41 H41 121.5
C51 C41 H41 121.5
C61 C51 C41 119.6(5)
C61 C51 H51 120.2
C41 C51 H51 120.2
C71 C61 C51 121.0(5)
C71 C61 H61 119.5
C51 C61 H61 119.5
C61 C71 C81 120.1(4)
C61 C71 H71 120.0
C81 C71 H71 120.0
C31 C81 C71 120.1(4)
C31 C81 H81 119.9
C71 C81 H81 119.9
C22 C12 N32 107.4(3)
C22 C12 P1 131.6(2)
N32 C12 P1 121.0(2)
N12 C22 C12 105.0(3)
N12 C22 H22 127.5
C12 C22 H22 127.5
C42 C32 C82 121.6(3)
C42 C32 N12 119.4(3)
C82 C32 N12 119.0(3)
C32 C42 C52 118.2(3)
C32 C42 H42 120.9
C52 C42 H42 120.9
C62 C52 C42 120.9(3)
C62 C52 H52 119.5
C42 C52 H52 119.5
C72 C62 C52 119.7(3)
C72 C62 H62 120.2
C52 C62 H62 120.2
C82 C72 C62 120.1(3)
C82 C72 H72 120.0
C62 C72 H72 120.0
C72 C82 C32 119.6(3)
C72 C82 H82 120.2
C32 C82 H82 120.2
C23 C13 N33 107.9(3)
C23 C13 P1 129.8(2)
N33 C13 P1 122.2(2)
N13 C23 C13 104.7(3)
N13 C23 H23 127.7
C13 C23 H23 127.7
C43 C33 C83 122.9(3)
C43 C33 N13 118.7(3)
C83 C33 N13 118.4(3)
C33 C43 C53 118.7(4)
C33 C43 H43 120.7
C53 C43 H43 120.7
C63 C53 C43 119.6(4)
C63 C53 H53 120.2
C43 C53 H53 120.2
C73 C63 C53 120.3(4)
C73 C63 H63 119.9
C53 C63 H63 119.9
C63 C73 C83 121.4(4)
C63 C73 H73 119.3
C83 C73 H73 119.3
C33 C83 C73 117.2(4)
C33 C83 H83 121.4
C73 C83 H83 121.4
C44 O14 C14 108.4(4)
O14 C14 C24 106.8(4)
O14 C14 H14A 110.4
C24 C14 H14A 110.4
O14 C14 H14B 110.4
C24 C14 H14B 110.4
H14A C14 H14B 108.6
C34 C24 C14 106.0(4)
C34 C24 H24A 110.5
C14 C24 H24A 110.5
C34 C24 H24B 110.5
C14 C24 H24B 110.5
H24A C24 H24B 108.7
C24 C34 C44 104.2(5)
C24 C34 H34A 110.9
C44 C34 H34A 110.9
C24 C34 H34B 110.9
C44 C34 H34B 110.9
H34A C34 H34B 108.9
O14 C44 C34 107.2(5)
O14 C44 H44A 110.3
C34 C44 H44A 110.3
O14 C44 H44B 110.3
C34 C44 H44B 110.3
H44A C44 H44B 108.5

loop_
_geom_bond_atom_site_label_1
_geom_bond_atom_site_label_2
_geom_bond_distance
W1 C1 2.012(3)
W1 C4 2.034(4)
W1 C3 2.049(3)
W1 C2 2.055(4)
W1 C5 2.060(4)
W1 P1 2.4760(8)
Mo1 C8 1.941(3)
Mo1 C7 1.945(3)
Mo1 C6 1.951(4)
Mo1 N33 2.260(3)
Mo1 N31 2.277(3)
Mo1 N32 2.277(3)
P1 C11 1.810(3)
P1 C13 1.811(3)
P1 C12 1.814(3)
O1 C1 1.149(4)
O2 C2 1.138(4)
O3 C3 1.134(4)
O4 C4 1.148(4)
O5 C5 1.123(4)
O6 C6 1.168(4)
O7 C7 1.158(4)
O8 C8 1.168(4)
N11 C21 1.340(4)
N11 N21 1.362(4)
N11 C31 1.434(4)
N12 N22 1.348(4)
N12 C22 1.349(4)
N12 C32 1.441(4)
N13 C23 1.347(4)
N13 N23 1.357(4)
N13 C33 1.445(4)
N21 N31 1.319(4)
N22 N32 1.313(4)
N23 N33 1.313(3)
N31 C11 1.376(4)
N32 C12 1.384(4)
N33 C13 1.374(4)
C11 C21 1.368(4)
C21 H21 0.9500
C31 C81 1.356(5)
C31 C41 1.385(6)
C41 C51 1.400(7)
C41 H41 0.9500
C51 C61 1.396(8)
C51 H51 0.9500
C61 C71 1.315(7)
C61 H61 0.9500
C71 C81 1.385(6)
C71 H71 0.9500
C81 H81 0.9500
C12 C22 1.367(4)
C22 H22 0.9500
C32 C42 1.382(5)
C32 C82 1.385(4)
C42 C52 1.393(5)
C42 H42 0.9500
C52 C62 1.388(5)
C52 H52 0.9500
C62 C72 1.386(5)
C62 H62 0.9500
C72 C82 1.382(5)
C72 H72 0.9500
C82 H82 0.9500
C13 C23 1.371(4)
C23 H23 0.9500
C33 C43 1.369(5)
C33 C83 1.378(5)
C43 C53 1.394(5)
C43 H43 0.9500
C53 C63 1.382(7)
C53 H53 0.9500
C63 C73 1.363(6)
C63 H63 0.9500
C73 C83 1.395(5)
C73 H73 0.9500
C83 H83 0.9500
O14 C44 1.411(6)
O14 C14 1.431(5)
C14 C24 1.516(7)
C14 H14A 0.9900
C14 H14B 0.9900
C24 C34 1.484(8)
C24 H24A 0.9900
C24 H24B 0.9900
C34 C44 1.494(7)
C34 H34A 0.9900
C34 H34B 0.9900
C44 H44A 0.9900
C44 H44B 0.9900

loop_
_geom_torsion_atom_site_label_1
_geom_torsion_atom_site_label_2
_geom_torsion_atom_site_label_3
_geom_torsion_atom_site_label_4
_geom_torsion
C4 W1 P1 C11 -97.02(15)
C3 W1 P1 C11 -10.10(15)
C2 W1 P1 C11 76.93(15)
C5 W1 P1 C11 170.61(15)
C4 W1 P1 C13 25.73(14)
C3 W1 P1 C13 112.65(14)
C2 W1 P1 C13 -160.32(14)
C5 W1 P1 C13 -66.64(14)
C4 W1 P1 C12 142.80(14)
C3 W1 P1 C12 -130.28(14)
C2 W1 P1 C12 -43.26(14)
C5 W1 P1 C12 50.43(14)
C21 N11 N21 N31 -0.3(3)
C31 N11 N21 N31 -179.3(3)
C22 N12 N22 N32 0.8(3)
C32 N12 N22 N32 -178.3(2)
C23 N13 N23 N33 0.3(3)
C33 N13 N23 N33 179.9(3)
N11 N21 N31 C11 0.0(3)
N11 N21 N31 Mo1 176.94(19)
C7 Mo1 N31 N21 51.4(3)
C6 Mo1 N31 N21 -39.7(3)
N33 Mo1 N31 N21 141.4(2)
N32 Mo1 N31 N21 -135.7(2)
C7 Mo1 N31 C11 -132.1(3)
C6 Mo1 N31 C11 136.8(2)
N33 Mo1 N31 C11 -42.1(2)
N32 Mo1 N31 C11 40.8(2)
N12 N22 N32 C12 -0.7(3)
N12 N22 N32 Mo1 174.97(18)
C8 Mo1 N32 N22 -41.0(2)
C6 Mo1 N32 N22 42.5(2)
N33 Mo1 N32 N22 -136.4(2)
N31 Mo1 N32 N22 141.1(2)
C8 Mo1 N32 C12 133.8(3)
C6 Mo1 N32 C12 -142.7(3)
N33 Mo1 N32 C12 38.4(2)
N31 Mo1 N32 C12 -44.1(2)
N13 N23 N33 C13 0.5(3)
N13 N23 N33 Mo1 -173.31(18)
C8 Mo1 N33 N23 44.2(2)
C7 Mo1 N33 N23 -42.6(2)
N31 Mo1 N33 N23 -142.4(2)
N32 Mo1 N33 N23 136.0(2)
C8 Mo1 N33 C13 -128.5(2)
C7 Mo1 N33 C13 144.7(3)
N31 Mo1 N33 C13 44.9(2)
N32 Mo1 N33 C13 -36.7(2)
N21 N31 C11 C21 0.3(3)
Mo1 N31 C11 C21 -176.6(2)
N21 N31 C11 P1 178.8(2)
Mo1 N31 C11 P1 1.9(4)
C13 P1 C11 C21 -133.8(3)
C12 P1 C11 C21 125.1(3)
W1 P1 C11 C21 -3.7(3)
C13 P1 C11 N31 48.0(3)
C12 P1 C11 N31 -53.1(3)
W1 P1 C11 N31 178.0(2)
N21 N11 C21 C11 0.5(4)
C31 N11 C21 C11 179.4(3)
N31 C11 C21 N11 -0.5(3)
P1 C11 C21 N11 -178.9(2)
C21 N11 C31 C81 -147.7(4)
N21 N11 C31 C81 31.2(5)
C21 N11 C31 C41 25.5(7)
N21 N11 C31 C41 -155.7(5)
C81 C31 C41 C51 -0.2(11)
N11 C31 C41 C51 -173.4(7)
C31 C41 C51 C61 -7.6(14)
C41 C51 C61 C71 9.8(15)
C51 C61 C71 C81 -3.8(13)
C41 C31 C81 C71 6.3(8)
N11 C31 C81 C71 179.1(4)
C61 C71 C81 C31 -4.3(9)
N22 N32 C12 C22 0.3(3)
Mo1 N32 C12 C22 -175.0(2)
N22 N32 C12 P1 178.2(2)
Mo1 N32 C12 P1 2.8(4)
C11 P1 C12 C22 -133.1(3)
C13 P1 C12 C22 124.2(3)
W1 P1 C12 C22 -2.1(3)
C11 P1 C12 N32 49.6(3)
C13 P1 C12 N32 -53.1(3)
W1 P1 C12 N32 -179.38(19)
N22 N12 C22 C12 -0.6(3)
C32 N12 C22 C12 178.4(3)
N32 C12 C22 N12 0.2(3)
P1 C12 C22 N12 -177.4(2)
N22 N12 C32 C42 155.1(3)
C22 N12 C32 C42 -23.9(5)
N22 N12 C32 C82 -23.2(4)
C22 N12 C32 C82 157.8(3)
C82 C32 C42 C52 -0.7(5)
N12 C32 C42 C52 -178.9(3)
C32 C42 C52 C62 1.2(5)
C42 C52 C62 C72 -1.5(5)
C52 C62 C72 C82 1.3(5)
C62 C72 C82 C32 -0.8(5)
C42 C32 C82 C72 0.5(5)
N12 C32 C82 C72 178.7(3)
N23 N33 C13 C23 -1.1(3)
Mo1 N33 C13 C23 172.3(2)
N23 N33 C13 P1 -179.3(2)
Mo1 N33 C13 P1 -5.8(4)
C11 P1 C13 C23 136.7(3)
C12 P1 C13 C23 -122.3(3)
W1 P1 C13 C23 4.3(3)
C11 P1 C13 N33 -45.6(3)
C12 P1 C13 N33 55.4(3)
W1 P1 C13 N33 -178.0(2)
N23 N13 C23 C13 -1.0(3)
C33 N13 C23 C13 179.5(3)
N33 C13 C23 N13 1.2(3)
P1 C13 C23 N13 179.2(2)
C23 N13 C33 C43 -31.4(5)
N23 N13 C33 C43 149.0(3)
C23 N13 C33 C83 148.4(3)
N23 N13 C33 C83 -31.2(4)
C83 C33 C43 C53 0.4(6)
N13 C33 C43 C53 -179.8(3)
C33 C43 C53 C63 0.2(6)
C43 C53 C63 C73 -0.6(7)
C53 C63 C73 C83 0.4(7)
C43 C33 C83 C73 -0.7(5)
N13 C33 C83 C73 179.5(3)
C63 C73 C83 C33 0.3(6)
C44 O14 C14 C24 -16.2(6)
O14 C14 C24 C34 -0.8(7)
C14 C24 C34 C44 16.2(7)
C14 O14 C44 C34 27.1(6)
C24 C34 C44 O14 -26.7(7)

loop_
_platon_squeeze_void_nr
_platon_squeeze_void_average_x
_platon_squeeze_void_average_y
_platon_squeeze_void_average_z
_platon_squeeze_void_volume
_platon_squeeze_void_count_electrons
1 0.000 0.000 0.000 1061.8 220.3
2 0.178 0.500 0.500 1061.9 219.6
